data_7119610
loop_
_publ_author_name
'Fan, Wei'
'Liu, Chunming'
'Li, Yan'
'Wang, Zhaohui'

_publ_section_title
;
 Fluoroalkyl-modified naphthodithiophene diimides.
;
_journal_issue 1
_journal_name_full 'Chemical communications (Cambridge, England)'
_journal_page_first 188
_journal_page_last 191
_journal_paper_doi 10.1039/c6cc07102c
_journal_volume 53
_journal_year 2016
_chemical_formula_moiety 'C26 H8 F14 N2 O4 S2'
_chemical_formula_sum 'C26 H8 F14 N2 O4 S2'
_chemical_formula_weight 742.46
_space_group_crystal_system monoclinic
_space_group_IT_number 14
_space_group_name_Hall '-P 2ybc'
_space_group_name_H-M_alt 'P 1 21/c 1'
_symmetry_space_group_name_Hall '-P 2ybc'
_symmetry_space_group_name_H-M 'P 1 21/c 1'
_atom_sites_solution_hydrogens geom
_atom_sites_solution_primary direct
_audit_creation_date 2016-10-09
_audit_creation_method
;
Olex2 1.2
(compiled 2016.09.09 svn.r3337 for OlexSys, GUI svn.r5227)
;
_audit_update_record
;
2016-10-19 deposited with the CCDC.
2016-11-25 downloaded from the CCDC.
;
_cell_angle_alpha 90
_cell_angle_beta 93.130(11)
_cell_angle_gamma 90
_cell_formula_units_Z 4
_cell_length_a 28.23(2)
_cell_length_b 11.002(9)
_cell_length_c 8.319(7)
_cell_measurement_reflns_used 5906
_cell_measurement_temperature 173.1500
_cell_measurement_theta_max 25.3455
_cell_measurement_theta_min 1.4449
_cell_volume 2580(4)
_computing_cell_refinement 'CrystalClear (Rigaku Inc., 2007)'
_computing_data_collection 'CrystalClear (Rigaku Inc., 2007)'
_computing_data_reduction 'CrystalClear (Rigaku Inc., 2007)'
_computing_molecular_graphics 'Olex2 (Dolomanov et al., 2009)'
_computing_publication_material 'CIFTAB (Sheldrick, 2013)'
_computing_structure_refinement 'SHELXL (Sheldrick, 2014)'
_computing_structure_solution
;
'SHELXT (Sheldrick, 2014)'
;
_diffrn_ambient_temperature 173.1500
_diffrn_detector_area_resol_mean 28.5714
_diffrn_measured_fraction_theta_full 0.982
_diffrn_measured_fraction_theta_max 0.973
_diffrn_measurement_details
;
scan:
    Number of images: 360
               Slice: -110.0000 - 70.0000
         Image width: 0.5000
            Exp time: 12.0000
       Rotation axis: Omega
               Omega: 0.0000
                 Chi: 45.0000
                 Phi: 90.0000
                 XTD: 60.3342
              2theta: -19.9706
scan:
    Number of images: 360
               Slice: -110.0000 - 70.0000
         Image width: 0.5000
            Exp time: 12.0000
       Rotation axis: Omega
               Omega: 0.0000
                 Chi: 45.0000
                 Phi: 180.0000
                 XTD: 60.3342
              2theta: -19.9706
;
_diffrn_measurement_device
;
Saturn724+ (2x2 bin mode)
;
_diffrn_measurement_device_details
;
AFC10: Fixed Chi 2 circle
;
_diffrn_measurement_device_type 'MM007-HF CCD(Saturn 724+)'
_diffrn_measurement_method '\w scans at fixed \c = 45\%'
_diffrn_orient_matrix_type d*Trek
_diffrn_orient_matrix_UB_11 0.0063
_diffrn_orient_matrix_UB_12 0.1139
_diffrn_orient_matrix_UB_13 -0.0384
_diffrn_orient_matrix_UB_21 -0.0882
_diffrn_orient_matrix_UB_22 0.0113
_diffrn_orient_matrix_UB_23 0.0189
_diffrn_orient_matrix_UB_31 0.0085
_diffrn_orient_matrix_UB_32 0.0124
_diffrn_orient_matrix_UB_33 0.0321
_diffrn_radiation_detector CCD
_diffrn_radiation_monochromator Confocal
_diffrn_radiation_type MoK\a
_diffrn_radiation_wavelength 0.71073
_diffrn_reflns_av_unetI/netI 0.0527
_diffrn_reflns_Laue_measured_fraction_full 0.982
_diffrn_reflns_Laue_measured_fraction_max 0.973
_diffrn_reflns_limit_h_max 33
_diffrn_reflns_limit_h_min -33
_diffrn_reflns_limit_k_max 13
_diffrn_reflns_limit_k_min -13
_diffrn_reflns_limit_l_max 9
_diffrn_reflns_limit_l_min -5
_diffrn_reflns_number 4616
_diffrn_reflns_point_group_measured_fraction_full 0.982
_diffrn_reflns_point_group_measured_fraction_max 0.973
_diffrn_reflns_theta_full 25.242
_diffrn_reflns_theta_max 25.417
_diffrn_reflns_theta_min 0.722
_diffrn_source 'Rotating Anode'
_diffrn_source_current 24.0000
_diffrn_source_power 1.2000
_diffrn_source_voltage 50.0000
_exptl_absorpt_coefficient_mu 0.350
_exptl_absorpt_correction_T_max 1.0000
_exptl_absorpt_correction_T_min 0.6254
_exptl_absorpt_correction_type multi-scan
_exptl_absorpt_process_details 'CrystalClear (Rigaku Inc., 2007)'
_exptl_crystal_colour red
_exptl_crystal_colour_primary red
_exptl_crystal_density_diffrn 1.912
_exptl_crystal_description rod
_exptl_crystal_F_000 1472
_exptl_crystal_size_max 0.31
_exptl_crystal_size_mid 0.05
_exptl_crystal_size_min 0.04
_refine_diff_density_max 0.719
_refine_diff_density_min -1.054
_refine_diff_density_rms 0.172
_refine_ls_extinction_method none
_refine_ls_goodness_of_fit_ref 1.170
_refine_ls_hydrogen_treatment constr
_refine_ls_matrix_type full
_refine_ls_number_parameters 490
_refine_ls_number_reflns 4616
_refine_ls_number_restraints 184
_refine_ls_restrained_S_all 1.148
_refine_ls_R_factor_all 0.1393
_refine_ls_R_factor_gt 0.1312
_refine_ls_shift/su_max 0.000
_refine_ls_shift/su_mean 0.000
_refine_ls_structure_factor_coef Fsqd
_refine_ls_weighting_details 'w=1/[\s^2^(Fo^2^)+(0.0643P)^2^+33.9419P] where P=(Fo^2^+2Fc^2^)/3'
_refine_ls_weighting_scheme calc
_refine_ls_wR_factor_gt 0.3363
_refine_ls_wR_factor_ref 0.3400
_reflns_Friedel_coverage 0.000
_reflns_number_gt 4175
_reflns_number_total 4616
_reflns_threshold_expression 'I > 2\s(I)'
_cod_data_source_file c6cc07102c2.cif
_cod_data_source_block a
_cod_database_code 7119610
_shelx_space_group_comment
;
The symmetry employed for this shelxl refinement is uniquely defined
by the following loop, which should always be used as a source of
symmetry information in preference to the above space-group names.
They are only intended as comments.
;
_diffrn_number_total 4909
_olex2_refinement_description
;
1. Twinned data refinement
 Scales: 0.487(9) 0.275(6) 0.238(7)
2. Fixed Uiso
 At 1.2 times of:
  All C(H) groups, All C(H,H) groups
3. Restrained distances
 S1A-C14A = S1A-C12 = S1-C15 = S1-C14
 1.76 with sigma of 0.01
 C14-C13 = C14A-C13A
 1.39 with sigma of 0.01
 C13-C12 = C15-C13A
 1.51 with sigma of 0.01
 S2-C7 = S2-C6 = S2A-C4 = S2A-C6A
 1.76 with sigma of 0.01
 C6A-C5A = C6-C5
 1.39 with sigma of 0.01
 C7-C5A = C5-C4
 1.51 with sigma of 0.01
4. Uiso/Uaniso restraints and constraints
C13A \\sim C14 \\sim C14A \\sim S1 \\sim C13 \\sim S1A: within 1.7A with sigma
of 0.02 and sigma for terminal atoms of 0.04
S2 \\sim C5 \\sim C6 \\sim S2A \\sim C6A \\sim C5A: within 1.7A with sigma of
0.02 and sigma for terminal atoms of 0.04
Uanis(C14) \\sim Ueq, Uanis(C14A) \\sim Ueq, Uanis(C13) \\sim Ueq, Uanis(S1A)
\\sim Ueq, Uanis(C13A) \\sim Ueq, Uanis(S1) \\sim Ueq: with sigma of 0.01 and
sigma for terminal atoms of 0.02
Uanis(S2) \\sim Ueq, Uanis(C5) \\sim Ueq, Uanis(C6) \\sim Ueq, Uanis(S2A) \\sim
Ueq, Uanis(C6A) \\sim Ueq, Uanis(C5A) \\sim Ueq: with sigma of 0.01 and sigma
for terminal atoms of 0.02
5. Others
 Sof(S1A)=Sof(C13A)=Sof(H13A)=Sof(C14A)=Sof(H14A)=Sof(S2A)=Sof(C6A)=Sof(H6A)=
 Sof(C5A)=Sof(H5A)=1-FVAR(1)
 Sof(S1)=Sof(S2)=Sof(C5)=Sof(H5)=Sof(C6)=Sof(H6)=Sof(C13)=Sof(H13)=Sof(C14)=
 Sof(H14)=FVAR(1)
6.a Secondary CH2 refined with riding coordinates:
 C19(H19A,H19B), C23(H23A,H23B)
6.b Aromatic/amide H refined with riding coordinates:
 C5(H5), C6(H6), C13(H13), C14(H14), C13A(H13A), C14A(H14A), C6A(H6A), C5A(H5A)
;
_shelx_shelxl_version_number 2014/7
_olex2_submission_special_instructions 'No special instructions were received'

loop_
_space_group_symop_operation_xyz
'x, y, z'
'-x, y+1/2, -z+1/2'
'-x, -y, -z'
'x, -y-1/2, z-1/2'

loop_
_atom_site_label
_atom_site_type_symbol
_atom_site_fract_x
_atom_site_fract_y
_atom_site_fract_z
_atom_site_U_iso_or_equiv
_atom_site_adp_type
_atom_site_occupancy
_atom_site_site_symmetry_order
_atom_site_calc_flag
_atom_site_refinement_flags_posn
_atom_site_refinement_flags_adp
_atom_site_refinement_flags_occupancy
_atom_site_disorder_assembly
_atom_site_disorder_group
S1 S 0.2807(3) 0.3410(5) 0.5370(14) 0.0323(14) Uani 0.672(9) 1 d D U P A 1
S2 S 0.2159(3) 1.0897(4) 0.3964(13) 0.0284(15) Uani 0.672(9) 1 d D U P A 1
F1 F 0.0640(3) 0.5543(6) 0.3218(11) 0.054(2) Uani 1 1 d . . . . .
F2 F 0.0964(3) 0.3917(8) 0.4241(9) 0.053(2) Uani 1 1 d . . . . .
F3 F 0.0359(2) 0.4020(7) 0.0477(8) 0.0470(19) Uani 1 1 d . . . . .
F4 F 0.0568(2) 0.2510(7) 0.2067(10) 0.0480(19) Uani 1 1 d . . . . .
F5 F -0.0027(3) 0.3483(9) 0.4328(10) 0.062(2) Uani 1 1 d . . . . .
F6 F -0.0355(3) 0.2935(9) 0.2041(14) 0.081(3) Uani 1 1 d . . . . .
F7 F -0.0264(3) 0.4807(7) 0.2603(12) 0.058(2) Uani 1 1 d . . . . .
F8 F 0.4324(3) 0.9114(7) 0.6289(11) 0.052(2) Uani 1 1 d . . . . .
F9 F 0.3966(2) 1.0784(7) 0.5594(9) 0.049(2) Uani 1 1 d . . . . .
F10 F 0.4245(3) 1.1904(8) 0.8277(14) 0.075(3) Uani 1 1 d . . . . .
F11 F 0.4551(3) 1.0253(10) 0.9313(10) 0.072(3) Uani 1 1 d . . . . .
F12 F 0.5190(3) 1.0165(8) 0.7010(13) 0.067(3) Uani 1 1 d . . . . .
F13 F 0.4878(3) 1.1712(11) 0.5838(13) 0.090(4) Uani 1 1 d . . . . .
F14 F 0.5192(3) 1.1827(9) 0.8256(12) 0.073(3) Uani 1 1 d . . . . .
O1 O 0.1973(3) 0.3635(6) 0.3517(11) 0.037(2) Uani 1 1 d . . . . .
O2 O 0.1293(3) 0.7061(6) 0.1368(10) 0.0323(18) Uani 1 1 d . . . . .
O3 O 0.2947(3) 1.0683(6) 0.6037(10) 0.0309(18) Uani 1 1 d . . . . .
O4 O 0.3688(3) 0.7244(7) 0.7912(10) 0.0346(19) Uani 1 1 d . . . . .
N1 N 0.1605(3) 0.5358(8) 0.2590(11) 0.0236(19) Uani 1 1 d . . . . .
N2 N 0.3342(3) 0.8956(8) 0.6846(10) 0.0238(19) Uani 1 1 d . . . . .
C1 C 0.1969(4) 0.4757(9) 0.3478(14) 0.027(2) Uani 1 1 d . . . . .
C2 C 0.1592(4) 0.6640(9) 0.2316(12) 0.025(2) Uani 1 1 d . . . . .
C3 C 0.1943(3) 0.7362(9) 0.3270(12) 0.023(2) Uani 1 1 d . . . . .
C4 C 0.1917(3) 0.8633(9) 0.3239(12) 0.021(2) Uani 1 1 d D . . . .
C5 C 0.1545(8) 0.9440(17) 0.243(4) 0.021(5) Uani 0.672(9) 1 d D U P A 1
H5 H 0.1269 0.9162 0.1889 0.025 Uiso 0.672(9) 1 calc R . P A 1
C6 C 0.1669(6) 1.0655(19) 0.260(2) 0.026(4) Uani 0.672(9) 1 d D U P A 1
H6 H 0.1509 1.1280 0.2053 0.031 Uiso 0.672(9) 1 calc R . P A 1
C7 C 0.2256(4) 0.9341(7) 0.4156(12) 0.026(2) Uani 1 1 d D . . . .
C8 C 0.2620(3) 0.8799(9) 0.5055(12) 0.021(2) Uani 1 1 d . . . . .
C9 C 0.2976(4) 0.9567(9) 0.5985(12) 0.024(2) Uani 1 1 d . . . . .
C10 C 0.3383(3) 0.7697(9) 0.6990(13) 0.025(2) Uani 1 1 d . . . . .
C11 C 0.3028(3) 0.6955(9) 0.6052(12) 0.022(2) Uani 1 1 d . . . . .
C12 C 0.3050(3) 0.5683(8) 0.6093(11) 0.021(2) Uani 1 1 d D . . . .
C13 C 0.3408(10) 0.4883(17) 0.697(5) 0.027(5) Uani 0.672(9) 1 d D U P A 1
H13 H 0.3664 0.5164 0.7619 0.032 Uiso 0.672(9) 1 calc R . P A 1
C14 C 0.3304(7) 0.367(2) 0.669(2) 0.028(4) Uani 0.672(9) 1 d D U P A 1
H14 H 0.3483 0.3040 0.7161 0.034 Uiso 0.672(9) 1 calc R . P A 1
C15 C 0.2715(4) 0.4968(7) 0.5206(13) 0.025(2) Uani 1 1 d D . . . .
C16 C 0.2345(4) 0.5503(9) 0.4298(12) 0.021(2) Uani 1 1 d . . . . .
C17 C 0.2312(3) 0.6794(8) 0.4206(12) 0.020(2) Uani 1 1 d . . . . .
C18 C 0.2657(3) 0.7527(9) 0.5114(11) 0.0178(19) Uani 1 1 d . . . . .
C19 C 0.1236(3) 0.4621(9) 0.1767(12) 0.024(2) Uani 1 1 d . . . . .
H19A H 0.1363 0.3828 0.1519 0.029 Uiso 1 1 calc R . . . .
H19B H 0.1131 0.5009 0.0763 0.029 Uiso 1 1 calc R . . . .
C20 C 0.0817(4) 0.4471(10) 0.2819(14) 0.032(3) Uani 1 1 d . . . . .
C21 C 0.0417(4) 0.3670(10) 0.2028(13) 0.030(2) Uani 1 1 d . . . . .
C22 C -0.0065(4) 0.3728(11) 0.2778(15) 0.035(3) Uani 1 1 d . . . . .
C23 C 0.3675(3) 0.9691(10) 0.7813(13) 0.027(2) Uani 1 1 d . . . . .
H23A H 0.3789 0.9228 0.8749 0.032 Uiso 1 1 calc R . . . .
H23B H 0.3514 1.0407 0.8189 0.032 Uiso 1 1 calc R . . . .
C24 C 0.4099(4) 1.0086(9) 0.6864(13) 0.028(2) Uani 1 1 d . . . . .
C25 C 0.4462(4) 1.0851(11) 0.7929(15) 0.036(3) Uani 1 1 d . . . . .
C26 C 0.4938(5) 1.1141(12) 0.7239(18) 0.046(3) Uani 1 1 d . . . . .
S1A S 0.3499(5) 0.4883(11) 0.716(2) 0.029(3) Uani 0.328(9) 1 d D U P A 2
C13A C 0.280(2) 0.3626(15) 0.545(12) 0.028(8) Uani 0.328(9) 1 d D U P A 2
H13A H 0.2610 0.2986 0.5076 0.033 Uiso 0.328(9) 1 calc R . P A 2
C14A C 0.3226(17) 0.356(3) 0.637(6) 0.029(5) Uani 0.328(9) 1 d D U P A 2
H14A H 0.3369 0.2808 0.6564 0.035 Uiso 0.328(9) 1 calc R . P A 2
S2A S 0.1484(5) 0.9439(11) 0.2085(19) 0.027(3) Uani 0.328(9) 1 d D U P A 2
C6A C 0.1747(16) 1.075(3) 0.295(5) 0.024(5) Uani 0.328(9) 1 d D U P A 2
H6A H 0.1598 1.1498 0.2811 0.029 Uiso 0.328(9) 1 calc R . P A 2
C5A C 0.218(2) 1.0678(16) 0.385(10) 0.022(8) Uani 0.328(9) 1 d D U P A 2
H5A H 0.2374 1.1318 0.4180 0.026 Uiso 0.328(9) 1 calc R . P A 2

loop_
_atom_site_aniso_label
_atom_site_aniso_U_11
_atom_site_aniso_U_22
_atom_site_aniso_U_33
_atom_site_aniso_U_23
_atom_site_aniso_U_13
_atom_site_aniso_U_12
S1 0.033(2) 0.027(2) 0.037(3) -0.001(3) 0.002(2) 0.004(2)
S2 0.027(2) 0.023(2) 0.035(3) 0.004(3) 0.001(2) 0.007(2)
F1 0.045(4) 0.039(4) 0.082(6) -0.030(4) 0.039(4) -0.018(3)
F2 0.047(4) 0.089(6) 0.023(4) 0.008(4) -0.007(3) -0.019(4)
F3 0.041(4) 0.072(5) 0.028(4) -0.001(4) -0.002(3) -0.008(4)
F4 0.046(4) 0.035(3) 0.065(5) -0.012(4) 0.016(4) -0.004(3)
F5 0.045(4) 0.091(7) 0.051(5) 0.024(5) 0.017(4) 0.010(4)
F6 0.036(4) 0.094(7) 0.115(8) -0.056(6) 0.024(5) -0.034(4)
F7 0.037(4) 0.057(5) 0.082(6) 0.014(5) 0.014(4) 0.014(4)
F8 0.041(4) 0.046(4) 0.072(6) -0.024(4) 0.028(4) -0.010(3)
F9 0.039(4) 0.074(5) 0.033(4) 0.020(4) -0.011(3) -0.018(4)
F10 0.046(5) 0.065(5) 0.114(8) -0.054(6) 0.013(5) -0.013(4)
F11 0.040(4) 0.137(9) 0.036(4) 0.024(5) -0.014(4) -0.034(5)
F12 0.034(4) 0.079(6) 0.089(7) -0.009(6) 0.012(4) -0.002(4)
F13 0.061(6) 0.123(9) 0.086(7) 0.052(7) 0.002(5) -0.040(6)
F14 0.038(4) 0.101(7) 0.079(6) -0.036(6) 0.002(4) -0.041(4)
O1 0.035(4) 0.018(4) 0.056(6) -0.007(4) -0.008(4) 0.000(3)
O2 0.028(4) 0.027(4) 0.041(5) 0.002(4) -0.006(4) -0.003(3)
O3 0.034(4) 0.017(4) 0.041(5) 0.000(3) -0.004(4) -0.002(3)
O4 0.032(4) 0.031(4) 0.040(5) 0.002(4) -0.009(4) 0.000(3)
N1 0.026(4) 0.021(4) 0.024(5) 0.000(4) -0.003(4) -0.005(3)
N2 0.024(4) 0.026(4) 0.021(4) -0.001(4) -0.002(4) -0.009(3)
C1 0.028(5) 0.017(5) 0.038(6) -0.005(5) 0.009(5) -0.002(4)
C2 0.036(6) 0.024(5) 0.017(5) 0.001(4) 0.008(5) 0.004(4)
C3 0.028(5) 0.020(5) 0.021(5) 0.001(4) 0.009(4) 0.000(4)
C4 0.009(4) 0.027(5) 0.027(5) 0.003(4) -0.002(4) 0.005(4)
C5 0.024(7) 0.021(7) 0.018(8) 0.002(6) -0.001(6) -0.001(6)
C6 0.029(7) 0.026(6) 0.023(7) 0.002(5) -0.001(6) 0.005(5)
C7 0.030(5) 0.030(6) 0.018(5) -0.003(4) 0.008(4) -0.003(4)
C8 0.024(5) 0.018(5) 0.021(5) -0.002(4) 0.007(4) 0.000(4)
C9 0.029(5) 0.027(5) 0.017(5) -0.003(4) 0.005(4) -0.006(4)
C10 0.021(5) 0.023(5) 0.032(6) 0.001(5) 0.004(5) 0.001(4)
C11 0.017(5) 0.030(5) 0.019(5) -0.007(4) 0.004(4) 0.008(4)
C12 0.027(5) 0.023(5) 0.013(5) 0.002(4) 0.007(4) 0.000(4)
C13 0.028(8) 0.026(7) 0.027(8) 0.005(6) -0.004(6) 0.005(6)
C14 0.025(7) 0.031(6) 0.028(7) 0.002(6) -0.011(6) -0.002(5)
C15 0.025(5) 0.024(5) 0.025(5) 0.006(4) 0.001(4) 0.002(4)
C16 0.030(5) 0.018(5) 0.017(5) -0.001(4) 0.003(4) -0.002(4)
C17 0.022(5) 0.018(5) 0.020(5) 0.002(4) 0.004(4) -0.002(4)
C18 0.017(4) 0.022(4) 0.015(5) 0.001(4) 0.002(4) 0.000(4)
C19 0.028(5) 0.024(5) 0.019(5) -0.004(4) -0.004(4) -0.005(4)
C20 0.045(7) 0.029(6) 0.024(6) -0.006(5) 0.004(5) -0.009(5)
C21 0.041(6) 0.024(5) 0.025(6) 0.000(5) 0.001(5) 0.001(5)
C22 0.028(6) 0.042(7) 0.035(7) -0.004(5) 0.002(5) -0.009(5)
C23 0.019(5) 0.032(6) 0.028(6) -0.007(5) -0.005(4) -0.003(4)
C24 0.034(6) 0.023(5) 0.026(6) 0.000(5) -0.003(5) 0.001(4)
C25 0.029(6) 0.046(7) 0.032(7) -0.005(6) 0.002(5) -0.007(5)
C26 0.044(7) 0.047(8) 0.049(8) -0.006(7) 0.004(6) -0.006(6)
S1A 0.029(6) 0.026(4) 0.031(6) 0.005(4) 0.000(4) 0.003(4)
C13A 0.028(10) 0.025(10) 0.030(10) 0.000(8) 0.002(8) 0.000(8)
C14A 0.032(8) 0.027(8) 0.029(8) 0.002(7) -0.001(7) -0.002(7)
S2A 0.027(5) 0.024(4) 0.030(7) 0.003(4) 0.006(4) 0.004(4)
C6A 0.023(8) 0.022(8) 0.026(8) 0.000(7) -0.001(7) 0.003(7)
C5A 0.020(10) 0.021(10) 0.025(10) -0.001(8) 0.001(8) 0.002(8)

loop_
_atom_type_symbol
_atom_type_description
_atom_type_scat_dispersion_real
_atom_type_scat_dispersion_imag
_atom_type_scat_source
C C 0.0033 0.0016 'International Tables Vol C Tables 4.2.6.8 and 6.1.1.4'
H H 0.0000 0.0000 'International Tables Vol C Tables 4.2.6.8 and 6.1.1.4'
F F 0.0171 0.0103 'International Tables Vol C Tables 4.2.6.8 and 6.1.1.4'
N N 0.0061 0.0033 'International Tables Vol C Tables 4.2.6.8 and 6.1.1.4'
O O 0.0106 0.0060 'International Tables Vol C Tables 4.2.6.8 and 6.1.1.4'
S S 0.1246 0.1234 'International Tables Vol C Tables 4.2.6.8 and 6.1.1.4'

loop_
_geom_angle_atom_site_label_1
_geom_angle_atom_site_label_2
_geom_angle_atom_site_label_3
_geom_angle
C15 S1 C14 90.0(9)
C7 S2 C6 91.4(9)
C1 N1 C2 124.2(8)
C1 N1 C19 118.0(8)
C2 N1 C19 117.5(9)
C9 N2 C23 117.1(9)
C10 N2 C9 125.3(8)
C10 N2 C23 117.2(9)
O1 C1 N1 119.5(10)
O1 C1 C16 122.5(10)
N1 C1 C16 117.9(8)
O2 C2 N1 119.4(10)
O2 C2 C3 124.7(10)
N1 C2 C3 115.9(9)
C4 C3 C2 119.8(9)
C4 C3 C17 119.3(9)
C17 C3 C2 120.9(9)
C3 C4 C5 129.2(12)
C3 C4 C7 120.3(8)
C3 C4 S2A 123.3(9)
C7 C4 C5 110.4(11)
C7 C4 S2A 116.4(8)
C4 C5 H5 124.6
C6 C5 C4 110.9(17)
C6 C5 H5 124.6
S2 C6 H6 123.3
C5 C6 S2 113.4(15)
C5 C6 H6 123.3
C4 C7 S2 113.1(7)
C4 C7 C5A 110.7(19)
C8 C7 S2 125.9(8)
C8 C7 C4 121.0(8)
C8 C7 C5A 128.0(18)
C7 C8 C9 119.9(9)
C7 C8 C18 120.3(9)
C18 C8 C9 119.8(9)
O3 C9 N2 120.8(9)
O3 C9 C8 122.4(10)
N2 C9 C8 116.8(9)
O4 C10 N2 120.7(9)
O4 C10 C11 122.4(9)
N2 C10 C11 116.9(9)
C12 C11 C10 120.8(9)
C12 C11 C18 119.1(9)
C18 C11 C10 120.2(9)
C11 C12 C13 128.6(12)
C11 C12 C15 121.2(8)
C11 C12 S1A 123.0(9)
C15 C12 C13 110.1(12)
C15 C12 S1A 115.7(8)
C12 C13 H13 124.7
C14 C13 C12 110.6(18)
C14 C13 H13 124.7
S1 C14 H14 122.7
C13 C14 S1 114.6(16)
C13 C14 H14 122.7
C12 C15 S1 114.6(7)
C12 C15 C13A 112(2)
C16 C15 S1 124.5(8)
C16 C15 C12 120.9(8)
C16 C15 C13A 127(2)
C15 C16 C1 121.0(9)
C15 C16 C17 119.8(9)
C17 C16 C1 119.1(9)
C3 C17 C16 121.0(9)
C3 C17 C18 119.8(9)
C16 C17 C18 119.2(9)
C8 C18 C11 120.9(9)
C8 C18 C17 119.4(8)
C11 C18 C17 119.7(9)
N1 C19 H19A 109.6
N1 C19 H19B 109.6
N1 C19 C20 110.4(8)
H19A C19 H19B 108.1
C20 C19 H19A 109.6
C20 C19 H19B 109.6
F1 C20 F2 106.2(9)
F1 C20 C19 111.3(9)
F1 C20 C21 109.5(10)
F2 C20 C19 109.7(9)
F2 C20 C21 107.0(9)
C19 C20 C21 112.9(9)
F3 C21 C20 106.9(9)
F3 C21 C22 108.4(9)
F4 C21 F3 108.4(9)
F4 C21 C20 107.8(9)
F4 C21 C22 108.6(9)
C22 C21 C20 116.6(9)
F5 C22 F6 109.5(11)
F5 C22 F7 107.7(11)
F5 C22 C21 111.4(10)
F6 C22 C21 109.0(10)
F7 C22 F6 107.1(10)
F7 C22 C21 112.0(10)
N2 C23 H23A 109.2
N2 C23 H23B 109.2
N2 C23 C24 111.9(9)
H23A C23 H23B 107.9
C24 C23 H23A 109.2
C24 C23 H23B 109.2
F8 C24 C23 110.8(9)
F8 C24 C25 108.8(9)
F9 C24 F8 106.9(10)
F9 C24 C23 112.1(9)
F9 C24 C25 106.5(9)
C23 C24 C25 111.5(9)
F10 C25 C24 107.0(9)
F10 C25 C26 108.7(10)
F11 C25 F10 107.7(11)
F11 C25 C24 108.0(10)
F11 C25 C26 107.4(10)
C26 C25 C24 117.6(10)
F12 C26 F13 107.8(13)
F12 C26 F14 106.5(11)
F12 C26 C25 112.3(11)
F13 C26 C25 110.9(11)
F14 C26 F13 109.4(12)
F14 C26 C25 109.8(11)
C12 S1A C14A 86(2)
C15 C13A H13A 127.6
C14A C13A C15 105(4)
C14A C13A H13A 127.6
S1A C14A H14A 119.7
C13A C14A S1A 121(4)
C13A C14A H14A 119.7
C4 S2A C6A 85.6(18)
S2A C6A H6A 119.7
C5A C6A S2A 121(3)
C5A C6A H6A 119.7
C7 C5A H5A 127.3
C6A C5A C7 105(3)
C6A C5A H5A 127.3

loop_
_geom_bond_atom_site_label_1
_geom_bond_atom_site_label_2
_geom_bond_distance
S1 C14 1.756(9)
S1 C15 1.739(8)
S2 C6 1.760(9)
S2 C7 1.739(8)
F1 C20 1.330(13)
F2 C20 1.374(14)
F3 C21 1.348(13)
F4 C21 1.346(13)
F5 C22 1.316(15)
F6 C22 1.323(14)
F7 C22 1.317(14)
F8 C24 1.345(13)
F9 C24 1.343(13)
F10 C25 1.349(14)
F11 C25 1.337(15)
F12 C26 1.307(16)
F13 C26 1.327(17)
F14 C26 1.317(15)
O1 C1 1.235(12)
O2 C2 1.216(13)
O3 C9 1.232(12)
O4 C10 1.227(12)
N1 C1 1.399(14)
N1 C2 1.429(13)
N1 C19 1.461(12)
N2 C9 1.395(13)
N2 C10 1.394(13)
N2 C23 1.451(12)
C1 C16 1.478(14)
C2 C3 1.468(14)
C3 C4 1.400(13)
C3 C17 1.412(14)
C4 C5 1.506(10)
C4 C7 1.423(14)
C4 S2A 1.754(9)
C5 H5 0.9300
C5 C6 1.387(10)
C6 H6 0.9300
C7 C8 1.373(14)
C7 C5A 1.508(11)
C8 C9 1.496(14)
C8 C18 1.404(14)
C10 C11 1.481(14)
C11 C12 1.401(13)
C11 C18 1.418(13)
C12 C13 1.501(10)
C12 C15 1.407(14)
C12 S1A 1.746(9)
C13 H13 0.9300
C13 C14 1.386(10)
C14 H14 0.9300
C15 C16 1.387(14)
C15 C13A 1.508(11)
C16 C17 1.424(13)
C17 C18 1.447(13)
C19 H19A 0.9700
C19 H19B 0.9700
C19 C20 1.517(15)
C20 C21 1.551(15)
C21 C22 1.529(16)
C23 H23A 0.9700
C23 H23B 0.9700
C23 C24 1.531(15)
C24 C25 1.564(15)
C25 C26 1.524(18)
S1A C14A 1.758(10)
C13A H13A 0.9300
C13A C14A 1.389(11)
C14A H14A 0.9300
S2A C6A 1.759(10)
C6A H6A 0.9300
C6A C5A 1.390(11)
C5A H5A 0.9300

loop_
_geom_torsion_atom_site_label_1
_geom_torsion_atom_site_label_2
_geom_torsion_atom_site_label_3
_geom_torsion_atom_site_label_4
_geom_torsion
S1 C15 C16 C1 4.9(16)
S1 C15 C16 C17 -177.9(9)
S2 C7 C8 C9 0.1(15)
S2 C7 C8 C18 179.8(9)
F1 C20 C21 F3 81.1(11)
F1 C20 C21 F4 -162.5(9)
F1 C20 C21 C22 -40.3(13)
F2 C20 C21 F3 -164.2(9)
F2 C20 C21 F4 -47.9(12)
F2 C20 C21 C22 74.4(12)
F3 C21 C22 F5 -175.3(10)
F3 C21 C22 F6 63.8(13)
F3 C21 C22 F7 -54.6(13)
F4 C21 C22 F5 67.2(13)
F4 C21 C22 F6 -53.8(13)
F4 C21 C22 F7 -172.1(10)
F8 C24 C25 F10 170.7(10)
F8 C24 C25 F11 -73.6(12)
F8 C24 C25 C26 48.1(14)
F9 C24 C25 F10 55.8(12)
F9 C24 C25 F11 171.5(10)
F9 C24 C25 C26 -66.8(13)
F10 C25 C26 F12 174.1(12)
F10 C25 C26 F13 -65.2(14)
F10 C25 C26 F14 55.8(15)
F11 C25 C26 F12 57.8(15)
F11 C25 C26 F13 178.5(11)
F11 C25 C26 F14 -60.5(14)
O1 C1 C16 C15 -2.3(17)
O1 C1 C16 C17 -179.5(10)
O2 C2 C3 C4 6.3(16)
O2 C2 C3 C17 -172.8(10)
O4 C10 C11 C12 -4.9(15)
O4 C10 C11 C18 174.3(10)
N1 C1 C16 C15 179.7(10)
N1 C1 C16 C17 2.4(15)
N1 C2 C3 C4 -171.6(9)
N1 C2 C3 C17 9.3(14)
N1 C19 C20 F1 57.7(12)
N1 C19 C20 F2 -59.5(11)
N1 C19 C20 C21 -178.7(9)
N2 C10 C11 C12 178.4(9)
N2 C10 C11 C18 -2.4(14)
N2 C23 C24 F8 -57.3(12)
N2 C23 C24 F9 62.1(12)
N2 C23 C24 C25 -178.6(9)
C1 N1 C2 O2 171.0(10)
C1 N1 C2 C3 -11.0(15)
C1 N1 C19 C20 93.7(11)
C1 C16 C17 C3 -3.8(15)
C1 C16 C17 C18 175.0(9)
C2 N1 C1 O1 -172.9(10)
C2 N1 C1 C16 5.3(15)
C2 N1 C19 C20 -91.7(11)
C2 C3 C4 C5 5(2)
C2 C3 C4 C7 -179.8(9)
C2 C3 C4 S2A -0.6(16)
C2 C3 C17 C16 -2.3(15)
C2 C3 C17 C18 178.9(9)
C3 C4 C5 C6 -176.0(18)
C3 C4 C7 S2 -179.6(9)
C3 C4 C7 C8 1.5(15)
C3 C4 C7 C5A 176(4)
C3 C4 S2A C6A 177.6(19)
C3 C17 C18 C8 0.2(14)
C3 C17 C18 C11 -179.9(9)
C4 C3 C17 C16 178.6(10)
C4 C3 C17 C18 -0.1(14)
C4 C5 C6 S2 -10(3)
C4 C7 C8 C9 178.9(9)
C4 C7 C8 C18 -1.5(15)
C4 C7 C5A C6A 9(7)
C4 S2A C6A C5A 10(6)
C5 C4 C7 S2 -3.7(18)
C5 C4 C7 C8 177.4(17)
C6 S2 C7 C4 -1.5(12)
C6 S2 C7 C8 177.4(12)
C7 S2 C6 C5 7(2)
C7 C4 C5 C6 9(3)
C7 C4 S2A C6A -3(2)
C7 C8 C9 O3 3.2(15)
C7 C8 C9 N2 -178.8(9)
C7 C8 C18 C11 -179.3(9)
C7 C8 C18 C17 0.6(14)
C8 C7 C5A C6A -177(3)
C9 N2 C10 O4 -172.1(10)
C9 N2 C10 C11 4.7(15)
C9 N2 C23 C24 -90.3(11)
C9 C8 C18 C11 0.3(14)
C9 C8 C18 C17 -179.8(8)
C10 N2 C9 O3 173.8(10)
C10 N2 C9 C8 -4.3(15)
C10 N2 C23 C24 96.3(11)
C10 C11 C12 C13 -2(3)
C10 C11 C12 C15 -179.9(9)
C10 C11 C12 S1A -2.6(16)
C10 C11 C18 C8 0.0(14)
C10 C11 C18 C17 -179.9(9)
C11 C12 C13 C14 -179.6(19)
C11 C12 C15 S1 178.5(9)
C11 C12 C15 C16 -1.8(15)
C11 C12 C15 C13A -179(5)
C11 C12 S1A C14A -177(2)
C12 C11 C18 C8 179.3(9)
C12 C11 C18 C17 -0.6(13)
C12 C13 C14 S1 2(4)
C12 C15 C16 C1 -174.7(10)
C12 C15 C16 C17 2.5(15)
C12 C15 C13A C14A -6(8)
C12 S1A C14A C13A -5(7)
C13 C12 C15 S1 0(2)
C13 C12 C15 C16 180(2)
C14 S1 C15 C12 0.9(13)
C14 S1 C15 C16 -178.7(13)
C15 S1 C14 C13 -2(3)
C15 C12 C13 C14 -1(4)
C15 C12 S1A C14A 0(2)
C15 C16 C17 C3 179.0(9)
C15 C16 C17 C18 -2.3(15)
C15 C13A C14A S1A 7(10)
C16 C15 C13A C14A 177(4)
C16 C17 C18 C8 -178.6(9)
C16 C17 C18 C11 1.3(13)
C17 C3 C4 C5 -175.7(19)
C17 C3 C4 C7 -0.7(15)
C17 C3 C4 S2A 178.5(10)
C18 C8 C9 O3 -176.4(10)
C18 C8 C9 N2 1.6(14)
C18 C11 C12 C13 179(2)
C18 C11 C12 C15 0.9(14)
C18 C11 C12 S1A 178.2(11)
C19 N1 C1 O1 1.3(15)
C19 N1 C1 C16 179.5(9)
C19 N1 C2 O2 -3.2(14)
C19 N1 C2 C3 174.8(8)
C19 C20 C21 F3 -43.5(12)
C19 C20 C21 F4 72.9(12)
C19 C20 C21 C22 -164.9(10)
C20 C21 C22 F5 -54.7(14)
C20 C21 C22 F6 -175.6(10)
C20 C21 C22 F7 66.0(13)
C23 N2 C9 O3 1.0(14)
C23 N2 C9 C8 -177.0(9)
C23 N2 C10 O4 0.7(15)
C23 N2 C10 C11 177.4(9)
C23 C24 C25 F10 -66.8(12)
C23 C24 C25 F11 48.9(13)
C23 C24 C25 C26 170.6(10)
C24 C25 C26 F12 -64.2(15)
C24 C25 C26 F13 56.5(16)
C24 C25 C26 F14 177.5(11)
S1A C12 C15 C16 -179.4(11)
S1A C12 C15 C13A 4(5)
C13A C15 C16 C1 2(6)
C13A C15 C16 C17 179(5)
S2A C4 C7 C8 -177.7(10)
S2A C4 C7 C5A -3(4)
S2A C6A C5A C7 -13(9)
C5A C7 C8 C9 5(5)
C5A C7 C8 C18 -175(5)

loop_
_twin_individual_id
_twin_individual_mass_fraction_refined
1 0.487(9)
2 0.275(6)
3 0.238(7)
